data_4037610
loop_
_publ_author_name
'Jacob, Steven D.'
'Brooks, Joshua L.'
'Frontier, Alison J.'

_publ_section_title
;
 No acid required: 4\p and 6\p electrocyclization reactions of dienyl
 diketones for the synthesis of cyclopentenones and 2H-Pyrans.
;
_journal_issue 21
_journal_name_full 'The Journal of organic chemistry'
_journal_page_first 10296
_journal_page_last 10302
_journal_paper_doi 10.1021/jo501914w
_journal_volume 79
_journal_year 2014
_chemical_formula_moiety 'C23 H25 N O2'
_chemical_formula_sum 'C23 H25 N O2'
_chemical_formula_weight 347.44
_chemical_name_common frosj01
_space_group_crystal_system orthorhombic
_space_group_IT_number 43
_space_group_name_Hall 'F 2 -2d'
_space_group_name_H-M_alt 'F d d 2'
_atom_sites_solution_hydrogens mixed
_atom_sites_solution_primary direct
_atom_sites_solution_secondary difmap
_audit_creation_method SHELXL-2014
_cell_angle_alpha 90
_cell_angle_beta 90
_cell_angle_gamma 90
_cell_formula_units_Z 16
_cell_length_a 20.428(3)
_cell_length_b 40.293(5)
_cell_length_c 9.1395(11)
_cell_measurement_reflns_used 4094
_cell_measurement_temperature 100.0(5)
_cell_measurement_theta_max 33.01
_cell_measurement_theta_min 2.24
_cell_volume 7522.8(17)
_computing_cell_refinement 'SAINT (Bruker, 2013)'
_computing_data_collection 'APEX2 (Bruker, 2013)'
_computing_data_reduction 'SAINT (Bruker, 2013)'
_computing_molecular_graphics 'SHELXTL (Sheldrick, 2008)'
_computing_publication_material 'SHELXTL (Sheldrick, 2008)'
_computing_structure_refinement 'SHELXL-2014 (Sheldrick, 2014)'
_computing_structure_solution 'SIR2011 (Burla et al., 2012)'
_diffrn_ambient_temperature 100.0(5)
_diffrn_measured_fraction_theta_full 0.998
_diffrn_measured_fraction_theta_max 0.969
_diffrn_measurement_device_type 'Bruker SMART APEX II CCD platform'
_diffrn_measurement_method '\w scans'
_diffrn_radiation_type MoK\a
_diffrn_radiation_wavelength 0.71073
_diffrn_reflns_av_R_equivalents 0.0762
_diffrn_reflns_av_unetI/netI 0.1249
_diffrn_reflns_Laue_measured_fraction_full 0.998
_diffrn_reflns_Laue_measured_fraction_max 0.969
_diffrn_reflns_limit_h_max 21
_diffrn_reflns_limit_h_min -35
_diffrn_reflns_limit_k_max 70
_diffrn_reflns_limit_k_min -54
_diffrn_reflns_limit_l_max 11
_diffrn_reflns_limit_l_min -15
_diffrn_reflns_number 20566
_diffrn_reflns_point_group_measured_fraction_full 0.796
_diffrn_reflns_point_group_measured_fraction_max 0.767
_diffrn_reflns_theta_full 37.785
_diffrn_reflns_theta_max 38.725
_diffrn_reflns_theta_min 2.022
_diffrn_source 'fine-focus sealed tube'
_exptl_absorpt_coefficient_mu 0.078
_exptl_absorpt_correction_T_max 0.7477
_exptl_absorpt_correction_T_min 0.6098
_exptl_absorpt_correction_type multi-scan
_exptl_absorpt_process_details 'SADABS (Sheldrick, 2012)'
_exptl_crystal_colour colorless
_exptl_crystal_density_diffrn 1.227
_exptl_crystal_description block
_exptl_crystal_F_000 2976
_exptl_crystal_size_max 0.16
_exptl_crystal_size_mid 0.16
_exptl_crystal_size_min 0.14
_refine_diff_density_max 0.386
_refine_diff_density_min -0.232
_refine_diff_density_rms 0.054
_refine_ls_abs_structure_details
; 
 Flack x determined using 1088 quotients [(I+)-(I-)]/[(I+)+(I-)] 
 (Parsons, Flack and Wagner, Acta Cryst. B69 (2013) 249-259). 
;
_refine_ls_extinction_method none
_refine_ls_goodness_of_fit_ref 0.838
_refine_ls_hydrogen_treatment mixed
_refine_ls_matrix_type full
_refine_ls_number_parameters 240
_refine_ls_number_reflns 8234
_refine_ls_number_restraints 1
_refine_ls_restrained_S_all 0.838
_refine_ls_R_factor_all 0.1072
_refine_ls_R_factor_gt 0.0544
_refine_ls_shift/su_max 0.000
_refine_ls_shift/su_mean 0.000
_refine_ls_structure_factor_coef Fsqd
_refine_ls_weighting_details 'w=1/[\s^2^(Fo^2^)+(0.0353P)^2^] where P=(Fo^2^+2Fc^2^)/3'
_refine_ls_weighting_scheme calc
_refine_ls_wR_factor_gt 0.0904
_refine_ls_wR_factor_ref 0.1041
_reflns_Friedel_coverage 0.513
_reflns_Friedel_fraction_full 0.574
_reflns_Friedel_fraction_max 0.546
_reflns_number_gt 4596
_reflns_number_total 8234
_reflns_threshold_expression 'I > 2\s(I)'
_cod_data_source_file jo501914w_si_002.cif
_cod_data_source_block frosj01
_cod_original_cell_volume 7522.6(16)
_cod_database_code 4037610
_shelx_space_group_comment
; 
The symmetry employed for this shelxl refinement is uniquely defined 
by the following loop, which should always be used as a source of 
symmetry information in preference to the above space-group names. 
They are only intended as comments. 
;
_shelx_estimated_absorpt_t_min 0.988
_shelx_estimated_absorpt_t_max 0.989
_shelxl_version_number 2014-1

loop_
_space_group_symop_operation_xyz
'x, y, z'
'-x, -y, z'
'x+1/4, -y+1/4, z+1/4'
'-x+1/4, y+1/4, z+1/4'
'x, y+1/2, z+1/2'
'-x, -y+1/2, z+1/2'
'x+1/4, -y+3/4, z+3/4'
'-x+1/4, y+3/4, z+3/4'
'x+1/2, y, z+1/2'
'-x+1/2, -y, z+1/2'
'x+3/4, -y+1/4, z+3/4'
'-x+3/4, y+1/4, z+3/4'
'x+1/2, y+1/2, z'
'-x+1/2, -y+1/2, z'
'x+3/4, -y+3/4, z+1/4'
'-x+3/4, y+3/4, z+1/4'

loop_
_atom_site_label
_atom_site_type_symbol
_atom_site_fract_x
_atom_site_fract_y
_atom_site_fract_z
_atom_site_U_iso_or_equiv
_atom_site_adp_type
_atom_site_occupancy
_atom_site_site_symmetry_order
_atom_site_calc_flag
_atom_site_refinement_flags_posn
_atom_site_refinement_flags_adp
O1 O 0.07168(7) 0.03566(3) 0.06023(15) 0.0224(3) Uani 1 1 d . .
H1 H 0.0329(12) 0.0322(5) 0.040(3) 0.030(6) Uiso 1 1 d . .
O2 O 0.06047(6) -0.03387(3) 0.00896(17) 0.0261(3) Uani 1 1 d . .
N1 N 0.28784(7) 0.06009(3) -0.03966(17) 0.0176(3) Uani 1 1 d . .
C1 C 0.11409(8) 0.01929(4) -0.0377(2) 0.0176(3) Uani 1 1 d . .
C2 C 0.11063(9) -0.01886(4) -0.01671(19) 0.0181(3) Uani 1 1 d . .
C3 C 0.17767(8) -0.03223(4) -0.02714(19) 0.0161(3) Uani 1 1 d . .
C4 C 0.21912(9) -0.00635(4) -0.01892(18) 0.0163(3) Uani 1 1 d . .
H4 H 0.2652 -0.0088 -0.0274 0.020 Uiso 1 1 calc R U
C5 C 0.18683(9) 0.02683(4) 0.00466(19) 0.0161(3) Uani 1 1 d . .
C6 C 0.22035(9) 0.05415(4) -0.0868(2) 0.0181(3) Uani 1 1 d . .
H6A H 0.2203 0.0475 -0.1911 0.022 Uiso 1 1 calc R U
H6B H 0.1950 0.0750 -0.0779 0.022 Uiso 1 1 calc R U
C7 C 0.29757(10) 0.09026(4) 0.0493(2) 0.0252(4) Uani 1 1 d . .
H7A H 0.2830 0.0866 0.1513 0.030 Uiso 1 1 calc R U
H7B H 0.2730 0.1092 0.0077 0.030 Uiso 1 1 calc R U
C8 C 0.37117(10) 0.09664(5) 0.0433(3) 0.0355(5) Uani 1 1 d . .
H8A H 0.3921 0.0905 0.1372 0.043 Uiso 1 1 calc R U
H8B H 0.3802 0.1203 0.0231 0.043 Uiso 1 1 calc R U
C9 C 0.39672(10) 0.07476(4) -0.0811(2) 0.0249(4) Uani 1 1 d . .
H9A H 0.4258 0.0875 -0.1473 0.030 Uiso 1 1 calc R U
H9B H 0.4209 0.0553 -0.0425 0.030 Uiso 1 1 calc R U
C10 C 0.33457(10) 0.06408(4) -0.1590(2) 0.0236(4) Uani 1 1 d . .
H10A H 0.3198 0.0813 -0.2290 0.028 Uiso 1 1 calc R U
H10B H 0.3411 0.0429 -0.2121 0.028 Uiso 1 1 calc R U
C11 C 0.19162(9) 0.03490(4) 0.16829(19) 0.0188(3) Uani 1 1 d . .
H11A H 0.2377 0.0347 0.1984 0.028 Uiso 1 1 calc R U
H11B H 0.1673 0.0183 0.2245 0.028 Uiso 1 1 calc R U
H11C H 0.1730 0.0569 0.1866 0.028 Uiso 1 1 calc R U
C12 C 0.09727(9) 0.02780(4) -0.1965(2) 0.0180(3) Uani 1 1 d . .
C13 C 0.06821(10) 0.05848(4) -0.2287(2) 0.0252(4) Uani 1 1 d . .
H13 H 0.0585 0.0735 -0.1515 0.030 Uiso 1 1 calc R U
C14 C 0.05345(10) 0.06723(5) -0.3711(2) 0.0282(5) Uani 1 1 d . .
H14 H 0.0341 0.0882 -0.3904 0.034 Uiso 1 1 calc R U
C15 C 0.06648(10) 0.04585(4) -0.4859(2) 0.0265(4) Uani 1 1 d . .
H15 H 0.0561 0.0519 -0.5836 0.032 Uiso 1 1 calc R U
C16 C 0.09489(9) 0.01545(4) -0.4556(2) 0.0234(4) Uani 1 1 d . .
H16 H 0.1040 0.0005 -0.5335 0.028 Uiso 1 1 calc R U
C17 C 0.11024(9) 0.00641(4) -0.3134(2) 0.0206(4) Uani 1 1 d . .
H17 H 0.1298 -0.0146 -0.2951 0.025 Uiso 1 1 calc R U
C18 C 0.19502(9) -0.06789(4) -0.04147(19) 0.0176(3) Uani 1 1 d . .
C19 C 0.14670(10) -0.09189(4) -0.0687(2) 0.0215(4) Uani 1 1 d . .
H19 H 0.1019 -0.0857 -0.0722 0.026 Uiso 1 1 calc R U
C20 C 0.16499(11) -0.12492(4) -0.0906(2) 0.0267(4) Uani 1 1 d . .
H20 H 0.1322 -0.1411 -0.1090 0.032 Uiso 1 1 calc R U
C21 C 0.22950(11) -0.13439(4) -0.0859(2) 0.0268(4) Uani 1 1 d . .
H21 H 0.2413 -0.1569 -0.1025 0.032 Uiso 1 1 calc R U
C22 C 0.27762(10) -0.11073(4) -0.0568(2) 0.0248(4) Uani 1 1 d . .
H22 H 0.3223 -0.1171 -0.0530 0.030 Uiso 1 1 calc R U
C23 C 0.26026(9) -0.07792(4) -0.0334(2) 0.0196(3) Uani 1 1 d . .
H23 H 0.2932 -0.0620 -0.0116 0.023 Uiso 1 1 calc R U

loop_
_atom_site_aniso_label
_atom_site_aniso_U_11
_atom_site_aniso_U_22
_atom_site_aniso_U_33
_atom_site_aniso_U_23
_atom_site_aniso_U_13
_atom_site_aniso_U_12
O1 0.0153(6) 0.0266(7) 0.0252(7) -0.0083(5) 0.0004(6) 0.0027(5)
O2 0.0173(6) 0.0249(6) 0.0363(8) 0.0020(6) 0.0023(6) -0.0011(5)
N1 0.0176(7) 0.0180(6) 0.0172(7) -0.0010(6) -0.0012(6) -0.0037(5)
C1 0.0152(8) 0.0164(7) 0.0211(8) -0.0027(6) -0.0002(7) 0.0018(6)
C2 0.0187(8) 0.0193(7) 0.0165(8) -0.0011(6) -0.0008(7) -0.0011(6)
C3 0.0158(8) 0.0167(7) 0.0159(8) -0.0005(6) 0.0006(7) -0.0005(6)
C4 0.0148(8) 0.0174(7) 0.0167(8) -0.0010(6) 0.0002(7) 0.0015(6)
C5 0.0152(8) 0.0147(7) 0.0183(8) -0.0011(6) -0.0014(6) 0.0008(6)
C6 0.0187(8) 0.0173(8) 0.0185(8) 0.0002(6) -0.0031(7) -0.0010(6)
C7 0.0250(10) 0.0236(9) 0.0269(10) -0.0065(7) -0.0002(8) -0.0041(7)
C8 0.0253(11) 0.0444(12) 0.0368(13) -0.0147(10) 0.0000(10) -0.0124(9)
C9 0.0214(9) 0.0244(9) 0.0288(10) 0.0048(8) 0.0036(8) -0.0047(7)
C10 0.0265(10) 0.0238(9) 0.0205(9) 0.0002(7) 0.0033(8) -0.0026(7)
C11 0.0205(9) 0.0184(8) 0.0175(8) -0.0018(6) -0.0017(7) 0.0008(6)
C12 0.0152(8) 0.0176(7) 0.0213(8) -0.0005(6) -0.0045(7) 0.0001(6)
C13 0.0258(10) 0.0193(8) 0.0304(10) -0.0038(7) -0.0057(8) 0.0038(7)
C14 0.0301(12) 0.0231(9) 0.0315(11) 0.0017(8) -0.0084(9) 0.0057(8)
C15 0.0226(10) 0.0308(10) 0.0260(10) 0.0048(8) -0.0080(8) -0.0026(7)
C16 0.0226(10) 0.0258(9) 0.0218(9) -0.0038(7) -0.0029(8) -0.0018(7)
C17 0.0215(9) 0.0179(8) 0.0225(9) -0.0008(7) -0.0031(7) -0.0005(6)
C18 0.0210(9) 0.0155(7) 0.0162(8) 0.0003(6) 0.0023(7) -0.0019(6)
C19 0.0227(9) 0.0190(8) 0.0229(10) 0.0012(7) 0.0005(8) -0.0035(7)
C20 0.0375(12) 0.0158(8) 0.0269(10) 0.0004(7) -0.0013(9) -0.0071(8)
C21 0.0418(13) 0.0122(8) 0.0263(10) 0.0026(7) -0.0010(9) 0.0017(7)
C22 0.0291(11) 0.0184(8) 0.0269(10) 0.0029(7) 0.0001(8) 0.0045(7)
C23 0.0215(9) 0.0169(7) 0.0203(8) 0.0026(7) 0.0011(7) -0.0008(6)

loop_
_atom_type_symbol
_atom_type_description
_atom_type_scat_dispersion_real
_atom_type_scat_dispersion_imag
_atom_type_scat_source
C C 0.0033 0.0016 'International Tables Vol C Tables 4.2.6.8 and 6.1.1.4'
H H 0.0000 0.0000 'International Tables Vol C Tables 4.2.6.8 and 6.1.1.4'
N N 0.0061 0.0033 'International Tables Vol C Tables 4.2.6.8 and 6.1.1.4'
O O 0.0106 0.0060 'International Tables Vol C Tables 4.2.6.8 and 6.1.1.4'

loop_
_geom_angle_atom_site_label_1
_geom_angle_atom_site_label_2
_geom_angle_atom_site_label_3
_geom_angle
C1 O1 H1 111.4(16)
C10 N1 C6 114.46(15)
C10 N1 C7 103.49(13)
C6 N1 C7 115.07(14)
O1 C1 C12 111.07(14)
O1 C1 C2 110.92(14)
C12 C1 C2 109.23(13)
O1 C1 C5 109.60(13)
C12 C1 C5 113.86(14)
C2 C1 C5 101.82(13)
O2 C2 C3 127.95(15)
O2 C2 C1 123.83(16)
C3 C2 C1 108.17(14)
C4 C3 C2 107.31(14)
C4 C3 C18 127.19(16)
C2 C3 C18 125.49(14)
C3 C4 C5 114.85(16)
C3 C4 H4 122.6
C5 C4 H4 122.6
C4 C5 C11 107.44(14)
C4 C5 C6 111.18(14)
C11 C5 C6 110.41(13)
C4 C5 C1 102.02(13)
C11 C5 C1 110.07(14)
C6 C5 C1 115.19(14)
N1 C6 C5 112.03(14)
N1 C6 H6A 109.2
C5 C6 H6A 109.2
N1 C6 H6B 109.2
C5 C6 H6B 109.2
H6A C6 H6B 107.9
N1 C7 C8 104.58(15)
N1 C7 H7A 110.8
C8 C7 H7A 110.8
N1 C7 H7B 110.8
C8 C7 H7B 110.8
H7A C7 H7B 108.9
C7 C8 C9 105.39(15)
C7 C8 H8A 110.7
C9 C8 H8A 110.7
C7 C8 H8B 110.7
C9 C8 H8B 110.7
H8A C8 H8B 108.8
C10 C9 C8 103.10(16)
C10 C9 H9A 111.1
C8 C9 H9A 111.1
C10 C9 H9B 111.1
C8 C9 H9B 111.1
H9A C9 H9B 109.1
N1 C10 C9 103.15(15)
N1 C10 H10A 111.1
C9 C10 H10A 111.1
N1 C10 H10B 111.1
C9 C10 H10B 111.1
H10A C10 H10B 109.1
C5 C11 H11A 109.5
C5 C11 H11B 109.5
H11A C11 H11B 109.5
C5 C11 H11C 109.5
H11A C11 H11C 109.5
H11B C11 H11C 109.5
C17 C12 C13 117.59(16)
C17 C12 C1 122.94(14)
C13 C12 C1 119.46(15)
C14 C13 C12 121.02(18)
C14 C13 H13 119.5
C12 C13 H13 119.5
C13 C14 C15 120.88(17)
C13 C14 H14 119.6
C15 C14 H14 119.6
C14 C15 C16 118.70(18)
C14 C15 H15 120.6
C16 C15 H15 120.6
C15 C16 C17 121.02(18)
C15 C16 H16 119.5
C17 C16 H16 119.5
C16 C17 C12 120.78(16)
C16 C17 H17 119.6
C12 C17 H17 119.6
C23 C18 C19 118.79(15)
C23 C18 C3 120.23(15)
C19 C18 C3 120.93(16)
C20 C19 C18 119.58(18)
C20 C19 H19 120.2
C18 C19 H19 120.2
C21 C20 C19 121.14(18)
C21 C20 H20 119.4
C19 C20 H20 119.4
C20 C21 C22 119.50(17)
C20 C21 H21 120.2
C22 C21 H21 120.2
C23 C22 C21 120.09(19)
C23 C22 H22 120.0
C21 C22 H22 120.0
C22 C23 C18 120.86(17)
C22 C23 H23 119.6
C18 C23 H23 119.6

loop_
_geom_bond_atom_site_label_1
_geom_bond_atom_site_label_2
_geom_bond_distance
O1 C1 1.410(2)
O1 H1 0.83(2)
O2 C2 1.213(2)
N1 C10 1.458(2)
N1 C6 1.464(2)
N1 C7 1.476(2)
C1 C12 1.530(3)
C1 C2 1.551(2)
C1 C5 1.565(2)
C2 C3 1.475(3)
C3 C4 1.346(2)
C3 C18 1.486(2)
C4 C5 1.506(2)
C4 H4 0.9500
C5 C11 1.534(2)
C5 C6 1.543(2)
C6 H6A 0.9900
C6 H6B 0.9900
C7 C8 1.526(3)
C7 H7A 0.9900
C7 H7B 0.9900
C8 C9 1.531(3)
C8 H8A 0.9900
C8 H8B 0.9900
C9 C10 1.518(3)
C9 H9A 0.9900
C9 H9B 0.9900
C10 H10A 0.9900
C10 H10B 0.9900
C11 H11A 0.9800
C11 H11B 0.9800
C11 H11C 0.9800
C12 C17 1.398(2)
C12 C13 1.402(2)
C13 C14 1.381(3)
C13 H13 0.9500
C14 C15 1.384(3)
C14 H14 0.9500
C15 C16 1.383(3)
C15 H15 0.9500
C16 C17 1.386(3)
C16 H16 0.9500
C17 H17 0.9500
C18 C23 1.395(2)
C18 C19 1.404(2)
C19 C20 1.397(3)
C19 H19 0.9500
C20 C21 1.373(3)
C20 H20 0.9500
C21 C22 1.395(3)
C21 H21 0.9500
C22 C23 1.385(2)
C22 H22 0.9500
C23 H23 0.9500

loop_
_geom_hbond_atom_site_label_D
_geom_hbond_atom_site_label_H
_geom_hbond_atom_site_label_A
_geom_hbond_distance_DH
_geom_hbond_distance_HA
_geom_hbond_distance_DA
_geom_hbond_angle_DHA
_geom_hbond_site_symmetry_A
O1 H1 O2 0.83(2) 1.93(2) 2.7409(19) 167(2) 2

loop_
_geom_torsion_atom_site_label_1
_geom_torsion_atom_site_label_2
_geom_torsion_atom_site_label_3
_geom_torsion_atom_site_label_4
_geom_torsion
O1 C1 C2 O2 38.5(2)
C12 C1 C2 O2 -84.3(2)
C5 C1 C2 O2 155.00(18)
O1 C1 C2 C3 -139.15(15)
C12 C1 C2 C3 98.10(17)
C5 C1 C2 C3 -22.61(17)
O2 C2 C3 C4 -164.22(19)
C1 C2 C3 C4 13.26(19)
O2 C2 C3 C18 14.8(3)
C1 C2 C3 C18 -167.69(16)
C2 C3 C4 C5 2.7(2)
C18 C3 C4 C5 -176.34(16)
C3 C4 C5 C11 98.84(18)
C3 C4 C5 C6 -140.24(16)
C3 C4 C5 C1 -16.93(19)
O1 C1 C5 C4 139.96(14)
C12 C1 C5 C4 -94.96(15)
C2 C1 C5 C4 22.46(16)
O1 C1 C5 C11 26.13(18)
C12 C1 C5 C11 151.21(13)
C2 C1 C5 C11 -91.37(15)
O1 C1 C5 C6 -99.48(17)
C12 C1 C5 C6 25.60(19)
C2 C1 C5 C6 143.02(15)
C10 N1 C6 C5 137.21(15)
C7 N1 C6 C5 -103.08(17)
C4 C5 C6 N1 -65.33(19)
C11 C5 C6 N1 53.83(19)
C1 C5 C6 N1 179.26(13)
C10 N1 C7 C8 -37.29(19)
C6 N1 C7 C8 -162.90(16)
N1 C7 C8 C9 14.2(2)
C7 C8 C9 C10 13.0(2)
C6 N1 C10 C9 172.01(13)
C7 N1 C10 C9 46.01(17)
C8 C9 C10 N1 -36.03(18)
O1 C1 C12 C17 -152.52(16)
C2 C1 C12 C17 -29.9(2)
C5 C1 C12 C17 83.18(19)
O1 C1 C12 C13 28.3(2)
C2 C1 C12 C13 150.91(16)
C5 C1 C12 C13 -96.05(19)
C17 C12 C13 C14 -0.4(3)
C1 C12 C13 C14 178.83(18)
C12 C13 C14 C15 0.5(3)
C13 C14 C15 C16 -0.2(3)
C14 C15 C16 C17 -0.1(3)
C15 C16 C17 C12 0.1(3)
C13 C12 C17 C16 0.2(3)
C1 C12 C17 C16 -179.09(17)
C4 C3 C18 C23 6.3(3)
C2 C3 C18 C23 -172.56(17)
C4 C3 C18 C19 -171.30(17)
C2 C3 C18 C19 9.8(3)
C23 C18 C19 C20 -1.6(3)
C3 C18 C19 C20 176.07(17)
C18 C19 C20 C21 0.0(3)
C19 C20 C21 C22 0.9(3)
C20 C21 C22 C23 -0.3(3)
C21 C22 C23 C18 -1.3(3)
C19 C18 C23 C22 2.2(3)
C3 C18 C23 C22 -175.42(17)
